data_2225294
loop_
_publ_author_name
'Dutkiewicz, Grzegorz'
'Siddaraju, B. P.'
'Yathirajan, H. S.'
'Siddegowda, M. S.'
'Kubicki, Maciej'

_publ_section_title
;
 4-(4-Chlorophenyl)piperidin-4-ol
;
_journal_coeditor_code IS2520
_journal_issue 3
_journal_name_full 'Acta Crystallographica Section E'
_journal_page_first o562
_journal_paper_doi 10.1107/S1600536810004216
_journal_volume 66
_journal_year 2010
_chemical_formula_iupac 'C11 H14 Cl N O'
_chemical_formula_moiety 'C11 H14 Cl N O'
_chemical_formula_sum 'C11 H14 Cl N O'
_chemical_formula_weight 211.68
_chemical_name_systematic
;
4-(4-Chlorophenyl)piperidin-4-ol
;
_space_group_IT_number 14
_symmetry_cell_setting monoclinic
_symmetry_space_group_name_Hall '-P 2ybc'
_symmetry_space_group_name_H-M 'P 1 21/c 1'
_atom_sites_solution_hydrogens geom
_atom_sites_solution_primary direct
_atom_sites_solution_secondary difmap
_audit_creation_method SHELXL97
_cell_angle_alpha 90.00
_cell_angle_beta 108.458(8)
_cell_angle_gamma 90.00
_cell_formula_units_Z 4
_cell_length_a 11.3706(10)
_cell_length_b 9.5204(8)
_cell_length_c 10.6164(9)
_cell_measurement_reflns_used 3304
_cell_measurement_temperature 295.0(10)
_cell_measurement_theta_max 75.1591
_cell_measurement_theta_min 4.0972
_cell_volume 1090.13(17)
_computing_cell_refinement 'CrysAlis Pro (Oxford Diffraction, 2009)'
_computing_data_collection 'CrysAlis Pro (Oxford Diffraction, 2009)'
_computing_data_reduction 'CrysAlis Pro (Oxford Diffraction, 2009)'
_computing_molecular_graphics
;
Stereochemical Workstation Operation Manual (Siemens, 1989)
and Mercury (Macrae <i>et al.</i>, 2008)
;
_computing_publication_material 'SHELXL97 (Sheldrick, 2008)'
_computing_structure_refinement 'SHELXL97 (Sheldrick, 2008)'
_computing_structure_solution 'SIR92 (Altomare <i>et al.</i>, 1993)'
_diffrn_ambient_temperature 295.0(10)
_diffrn_detector_area_resol_mean 10.5357
_diffrn_measured_fraction_theta_full 0.994
_diffrn_measured_fraction_theta_max 0.973
_diffrn_measurement_device_type 'Oxford Diffraction SuperNova, single source at offset, Atlas'
_diffrn_measurement_method \w
_diffrn_radiation_monochromator mirror
_diffrn_radiation_source 'SuperNova (Cu) X-ray Source'
_diffrn_radiation_type CuK\a
_diffrn_radiation_wavelength 1.54178
_diffrn_reflns_av_R_equivalents 0.0112
_diffrn_reflns_av_sigmaI/netI 0.0115
_diffrn_reflns_limit_h_max 14
_diffrn_reflns_limit_h_min -13
_diffrn_reflns_limit_k_max 7
_diffrn_reflns_limit_k_min -11
_diffrn_reflns_limit_l_max 13
_diffrn_reflns_limit_l_min -12
_diffrn_reflns_number 4068
_diffrn_reflns_theta_full 70.00
_diffrn_reflns_theta_max 75.29
_diffrn_reflns_theta_min 4.10
_exptl_absorpt_coefficient_mu 2.831
_exptl_absorpt_correction_T_max 0.654
_exptl_absorpt_correction_T_min 0.401
_exptl_absorpt_correction_type multi-scan
_exptl_absorpt_process_details '(CrysAlis Pro; Oxford Diffraction, 2009)'
_exptl_crystal_colour yellow
_exptl_crystal_density_diffrn 1.290
_exptl_crystal_density_method 'not measured'
_exptl_crystal_description prism
_exptl_crystal_F_000 448
_exptl_crystal_size_max 0.3
_exptl_crystal_size_mid 0.2
_exptl_crystal_size_min 0.15
_refine_diff_density_max 0.320
_refine_diff_density_min -0.382
_refine_ls_extinction_method none
_refine_ls_goodness_of_fit_ref 1.069
_refine_ls_hydrogen_treatment mixed
_refine_ls_matrix_type full
_refine_ls_number_parameters 183
_refine_ls_number_reflns 2190
_refine_ls_number_restraints 0
_refine_ls_restrained_S_all 1.069
_refine_ls_R_factor_all 0.0413
_refine_ls_R_factor_gt 0.0384
_refine_ls_shift/su_max 0.000
_refine_ls_shift/su_mean 0.000
_refine_ls_structure_factor_coef Fsqd
_refine_ls_weighting_details 'calc w=1/[\s^2^(Fo^2^)+(0.0549P)^2^+0.2500P] where P=(Fo^2^+2Fc^2^)/3'
_refine_ls_weighting_scheme calc
_refine_ls_wR_factor_gt 0.1088
_refine_ls_wR_factor_ref 0.1108
_reflns_number_gt 2014
_reflns_number_total 2190
_reflns_threshold_expression I>2\s(I)
_cod_data_source_file is2520.cif
_cod_data_source_block I
_cod_original_cell_volume 1090.13(16)
_cod_original_sg_symbol_H-M 'P 21/c'
_cod_database_code 2225294
_cod_database_fobs_code 2225294

loop_
_symmetry_equiv_pos_as_xyz
'x, y, z'
'-x, y+1/2, -z+1/2'
'-x, -y, -z'
'x, -y-1/2, z-1/2'

loop_
_atom_site_type_symbol
_atom_site_label
_atom_site_fract_x
_atom_site_fract_y
_atom_site_fract_z
_atom_site_U_iso_or_equiv
_atom_site_adp_type
_atom_site_calc_flag
_atom_site_refinement_flags
_atom_site_occupancy
_atom_site_disorder_assembly
_atom_site_disorder_group
N N1 0.92832(13) 0.42199(14) 0.33836(13) 0.0530(3) Uani d . 1 . .
H H1 0.8930(19) 0.430(2) 0.402(2) 0.069(5) Uiso d . 1 . .
C C2 0.83116(16) 0.40784(17) 0.20917(16) 0.0537(4) Uani d . 1 . .
H H21 0.8738(17) 0.4069(19) 0.1413(18) 0.058(5) Uiso d . 1 . .
H H22 0.7767(18) 0.491(2) 0.1973(18) 0.065(5) Uiso d . 1 . .
C C3 0.75467(14) 0.27404(16) 0.19461(16) 0.0507(3) Uani d . 1 . .
H H31 0.7086(19) 0.277(2) 0.255(2) 0.072(6) Uiso d . 1 . .
H H32 0.6977(17) 0.2675(19) 0.0997(19) 0.061(5) Uiso d . 1 . .
C C4 0.83678(12) 0.14272(14) 0.22350(12) 0.0414(3) Uani d . 1 . .
O O4 0.89540(10) 0.13797(11) 0.12224(9) 0.0476(3) Uani d . 1 . .
H H4A 0.949(2) 0.073(2) 0.140(2) 0.074(6) Uiso d . 1 . .
C C5 0.93538(14) 0.16101(17) 0.36010(13) 0.0462(3) Uani d . 1 . .
H H51 0.9930(16) 0.0777(19) 0.3783(16) 0.052(4) Uiso d . 1 . .
H H52 0.8963(17) 0.1649(19) 0.4293(18) 0.058(5) Uiso d . 1 . .
C C6 1.00732(15) 0.29679(18) 0.36784(15) 0.0534(4) Uani d . 1 . .
H H61 1.0557(17) 0.2932(19) 0.3036(18) 0.059(5) Uiso d . 1 . .
H H62 1.0676(18) 0.307(2) 0.457(2) 0.066(5) Uiso d . 1 . .
C C41 0.75873(12) 0.01087(15) 0.21490(13) 0.0433(3) Uani d . 1 . .
C C42 0.76509(17) -0.0736(2) 0.32296(16) 0.0604(4) Uani d . 1 . .
H H42 0.818(2) -0.051(2) 0.409(2) 0.080(6) Uiso d . 1 . .
C C43 0.69364(19) -0.1934(2) 0.3105(2) 0.0715(5) Uani d . 1 . .
H H43 0.699(2) -0.251(2) 0.384(2) 0.084(6) Uiso d . 1 . .
C C44 0.61247(15) -0.22890(18) 0.18927(19) 0.0600(4) Uani d . 1 . .
Cl Cl44 0.52022(5) -0.37870(6) 0.17414(7) 0.0901(2) Uani d . 1 . .
C C45 0.60313(16) -0.14761(19) 0.07924(18) 0.0601(4) Uani d . 1 . .
H H45 0.550(2) -0.174(2) -0.007(2) 0.081(6) Uiso d . 1 . .
C C46 0.67646(14) -0.02996(18) 0.09244(15) 0.0536(4) Uani d . 1 . .
H H46 0.6735(18) 0.028(2) 0.014(2) 0.072(6) Uiso d . 1 . .

loop_
_atom_site_aniso_label
_atom_site_aniso_U_11
_atom_site_aniso_U_22
_atom_site_aniso_U_33
_atom_site_aniso_U_12
_atom_site_aniso_U_13
_atom_site_aniso_U_23
N1 0.0619(8) 0.0540(7) 0.0485(7) -0.0073(6) 0.0250(6) -0.0050(5)
C2 0.0587(9) 0.0478(8) 0.0548(8) 0.0021(7) 0.0181(7) 0.0037(6)
C3 0.0468(7) 0.0509(8) 0.0539(8) 0.0038(6) 0.0152(6) 0.0030(6)
C4 0.0446(7) 0.0485(7) 0.0339(6) 0.0023(5) 0.0163(5) 0.0033(5)
O4 0.0558(6) 0.0550(6) 0.0377(5) 0.0044(5) 0.0227(4) 0.0064(4)
C5 0.0492(7) 0.0539(8) 0.0356(6) -0.0010(6) 0.0136(5) 0.0032(5)
C6 0.0508(8) 0.0627(9) 0.0451(7) -0.0073(7) 0.0129(6) -0.0003(7)
C41 0.0435(6) 0.0479(7) 0.0407(6) 0.0032(6) 0.0167(5) 0.0004(5)
C42 0.0649(10) 0.0668(10) 0.0459(8) -0.0133(8) 0.0123(7) 0.0086(7)
C43 0.0746(11) 0.0722(12) 0.0672(10) -0.0159(9) 0.0216(9) 0.0162(9)
C44 0.0495(8) 0.0533(9) 0.0805(11) -0.0037(7) 0.0253(8) -0.0041(8)
Cl44 0.0732(3) 0.0695(3) 0.1295(5) -0.0240(2) 0.0349(3) -0.0071(3)
C45 0.0515(8) 0.0656(10) 0.0609(9) -0.0039(7) 0.0145(7) -0.0124(8)
C46 0.0540(8) 0.0600(9) 0.0453(7) -0.0006(7) 0.0138(6) -0.0004(7)

loop_
_atom_type_symbol
_atom_type_description
_atom_type_scat_dispersion_real
_atom_type_scat_dispersion_imag
_atom_type_scat_source
C C 0.0181 0.0091 'International Tables Vol C Tables 4.2.6.8 and 6.1.1.4'
H H 0.0000 0.0000 'International Tables Vol C Tables 4.2.6.8 and 6.1.1.4'
N N 0.0311 0.0180 'International Tables Vol C Tables 4.2.6.8 and 6.1.1.4'
O O 0.0492 0.0322 'International Tables Vol C Tables 4.2.6.8 and 6.1.1.4'
Cl Cl 0.3639 0.7018 'International Tables Vol C Tables 4.2.6.8 and 6.1.1.4'

loop_
_geom_angle_atom_site_label_1
_geom_angle_atom_site_label_2
_geom_angle_atom_site_label_3
_geom_angle_site_symmetry_1
_geom_angle_site_symmetry_3
_geom_angle
_geom_angle_publ_flag
C6 N1 C2 . . 110.71(12) ?
C6 N1 H1 . . 107.4(13) ?
C2 N1 H1 . . 109.3(13) ?
N1 C2 C3 . . 114.07(13) ?
N1 C2 H21 . . 106.5(10) ?
C3 C2 H21 . . 108.4(11) ?
N1 C2 H22 . . 107.6(11) ?
C3 C2 H22 . . 110.0(11) ?
H21 C2 H22 . . 110.3(15) ?
C2 C3 C4 . . 111.72(12) ?
C2 C3 H31 . . 109.2(13) ?
C4 C3 H31 . . 108.6(12) ?
C2 C3 H32 . . 108.5(10) ?
C4 C3 H32 . . 107.8(10) ?
H31 C3 H32 . . 111.1(15) ?
O4 C4 C41 . . 109.23(10) ?
O4 C4 C3 . . 105.91(11) ?
C41 C4 C3 . . 110.72(11) ?
O4 C4 C5 . . 109.74(11) ?
C41 C4 C5 . . 112.78(11) ?
C3 C4 C5 . . 108.23(12) ?
C4 O4 H4A . . 109.3(14) ?
C6 C5 C4 . . 111.55(12) ?
C6 C5 H51 . . 110.7(10) ?
C4 C5 H51 . . 109.1(9) ?
C6 C5 H52 . . 107.1(11) ?
C4 C5 H52 . . 110.2(11) ?
H51 C5 H52 . . 108.1(14) ?
N1 C6 C5 . . 113.44(13) ?
N1 C6 H61 . . 108.3(10) ?
C5 C6 H61 . . 109.6(10) ?
N1 C6 H62 . . 108.6(11) ?
C5 C6 H62 . . 109.5(11) ?
H61 C6 H62 . . 107.2(15) ?
C42 C41 C46 . . 117.02(14) ?
C42 C41 C4 . . 123.54(13) ?
C46 C41 C4 . . 119.44(12) ?
C43 C42 C41 . . 121.70(15) ?
C43 C42 H42 . . 117.1(13) ?
C41 C42 H42 . . 121.2(13) ?
C44 C43 C42 . . 119.67(16) ?
C44 C43 H43 . . 119.2(14) ?
C42 C43 H43 . . 121.1(14) ?
C43 C44 C45 . . 120.47(16) ?
C43 C44 Cl44 . . 119.66(14) ?
C45 C44 Cl44 . . 119.87(14) ?
C46 C45 C44 . . 119.30(15) ?
C46 C45 H45 . . 119.4(13) ?
C44 C45 H45 . . 121.3(13) ?
C45 C46 C41 . . 121.82(15) ?
C45 C46 H46 . . 120.8(12) ?
C41 C46 H46 . . 117.4(12) ?

loop_
_geom_bond_atom_site_label_1
_geom_bond_atom_site_label_2
_geom_bond_site_symmetry_2
_geom_bond_distance
_geom_bond_publ_flag
N1 C6 . 1.465(2) ?
N1 C2 . 1.470(2) ?
N1 H1 . 0.89(2) ?
C2 C3 . 1.522(2) ?
C2 H21 . 0.987(19) ?
C2 H22 . 0.99(2) ?
C3 C4 . 1.5322(19) ?
C3 H31 . 0.95(2) ?
C3 H32 . 1.013(18) ?
C4 O4 . 1.4337(15) ?
C4 C41 . 1.5233(19) ?
C4 C5 . 1.5365(18) ?
O4 H4A . 0.84(2) ?
C5 C6 . 1.518(2) ?
C5 H51 . 1.008(17) ?
C5 H52 . 0.972(19) ?
C6 H61 . 1.003(19) ?
C6 H62 . 0.99(2) ?
C41 C42 . 1.384(2) ?
C41 C46 . 1.395(2) ?
C42 C43 . 1.382(3) ?
C42 H42 . 0.95(2) ?
C43 C44 . 1.368(3) ?
C43 H43 . 0.94(2) ?
C44 C45 . 1.377(3) ?
C44 Cl44 . 1.7473(17) ?
C45 C46 . 1.377(2) ?
C45 H45 . 0.96(2) ?
C46 H46 . 0.99(2) ?

loop_
_geom_hbond_atom_site_label_D
_geom_hbond_atom_site_label_H
_geom_hbond_atom_site_label_A
_geom_hbond_site_symmetry_A
_geom_hbond_distance_DH
_geom_hbond_distance_HA
_geom_hbond_distance_DA
_geom_hbond_angle_DHA
N1 H1 O4 4_566 0.89(2) 2.41(2) 3.2036(16) 147.2(17)
O4 H4A N1 2_745 0.84(2) 1.97(2) 2.8089(17) 174(2)

loop_
_geom_torsion_atom_site_label_1
_geom_torsion_atom_site_label_2
_geom_torsion_atom_site_label_3
_geom_torsion_atom_site_label_4
_geom_torsion_site_symmetry_1
_geom_torsion_site_symmetry_2
_geom_torsion_site_symmetry_3
_geom_torsion_site_symmetry_4
_geom_torsion
_geom_torsion_publ_flag
C6 N1 C2 C3 . . . . 53.23(17) ?
N1 C2 C3 C4 . . . . -54.44(18) ?
C2 C3 C4 O4 . . . . -64.46(15) ?
C2 C3 C4 C41 . . . . 177.25(12) ?
C2 C3 C4 C5 . . . . 53.16(15) ?
O4 C4 C5 C6 . . . . 60.81(15) ?
C41 C4 C5 C6 . . . . -177.17(11) ?
C3 C4 C5 C6 . . . . -54.33(15) ?
C2 N1 C6 C5 . . . . -54.19(16) ?
C4 C5 C6 N1 . . . . 56.56(16) ?
O4 C4 C41 C42 . . . . 130.07(15) ?
C3 C4 C41 C42 . . . . -113.68(16) ?
C5 C4 C41 C42 . . . . 7.76(19) ?
O4 C4 C41 C46 . . . . -49.35(16) ?
C3 C4 C41 C46 . . . . 66.91(16) ?
C5 C4 C41 C46 . . . . -171.65(13) ?
C46 C41 C42 C43 . . . . 0.2(3) ?
C4 C41 C42 C43 . . . . -179.21(17) ?
C41 C42 C43 C44 . . . . -1.3(3) ?
C42 C43 C44 C45 . . . . 1.2(3) ?
C42 C43 C44 Cl44 . . . . -178.91(16) ?
C43 C44 C45 C46 . . . . 0.0(3) ?
Cl44 C44 C45 C46 . . . . -179.90(13) ?
C44 C45 C46 C41 . . . . -1.1(3) ?
C42 C41 C46 C45 . . . . 1.0(2) ?
C4 C41 C46 C45 . . . . -179.54(14) ?

loop_
_cod_related_entry_id
_cod_related_entry_database
_cod_related_entry_code
1 ChemSpider 35086
